data_7038706
loop_
_publ_author_name
'Fieser, Megan E.'
'Woen, David H.'
'Corbey, Jordan F.'
'Mueller, Thomas J.'
'Ziller, Joseph W.'
'Evans, William J.'

_publ_section_title
;
 Raman spectroscopy of the N-N bond in rare earth dinitrogen complexes.
;
_journal_issue 37
_journal_name_full 'Dalton transactions (Cambridge, England : 2003)'
_journal_page_first 14634
_journal_page_last 14644
_journal_paper_doi 10.1039/c5dt04547a
_journal_volume 45
_journal_year 2016
_chemical_formula_sum 'C44 H68 Dy2 N2 O2'
_chemical_formula_weight 982.00
_chemical_name_common 2-Dy
_chemical_name_systematic '[(C5Me4H)2(THF)Dy]2(\m-\h2:\h2-N2)'
_space_group_crystal_system monoclinic
_space_group_IT_number 15
_space_group_name_Hall '-C 2yc'
_space_group_name_H-M_alt 'C 1 2/c 1'
_symmetry_space_group_name_Hall '-C 2yc'
_symmetry_space_group_name_H-M 'C 1 2/c 1'
_atom_sites_solution_hydrogens geom
_atom_sites_solution_primary direct
_atom_sites_solution_secondary difmap
_audit_creation_method SHELXL-2014/7
_audit_update_record
;
2015-07-26 deposited with the CCDC.
2016-02-22 downloaded from the CCDC.
;
_cell_angle_alpha 90
_cell_angle_beta 101.2185(11)
_cell_angle_gamma 90
_cell_formula_units_Z 4
_cell_length_a 15.7376(15)
_cell_length_b 14.1959(14)
_cell_length_c 18.9717(18)
_cell_measurement_reflns_used 4590
_cell_measurement_temperature 133(2)
_cell_measurement_theta_max 28.27
_cell_measurement_theta_min 2.36
_cell_volume 4157.5(7)
_computing_cell_refinement 'Bruker SAINT 8.34a, 2013'
_computing_data_collection 'Bruker APEX2 2014.9-0, 2014'
_computing_data_reduction 'Bruker SAINT 8.34a, 2013'
_computing_molecular_graphics 'Bruker SHELXTL'
_computing_publication_material 'Bruker SHELXTL'
_computing_structure_refinement 'SHELXL-2014/7 (Sheldrick, 2014)'
_computing_structure_solution 'Bruker SHELXTL 2014/4'
_diffrn_ambient_temperature 133(2)
_diffrn_measured_fraction_theta_full 1.000
_diffrn_measured_fraction_theta_max 0.970
_diffrn_measurement_device_type 'Bruker SMART APEX II CCD'
_diffrn_measurement_method '\f and \w scans'
_diffrn_radiation_type MoK\a
_diffrn_radiation_wavelength 0.71073
_diffrn_reflns_av_unetI/netI 0.0336
_diffrn_reflns_Laue_measured_fraction_full 1.000
_diffrn_reflns_Laue_measured_fraction_max 0.970
_diffrn_reflns_limit_h_max 20
_diffrn_reflns_limit_h_min -20
_diffrn_reflns_limit_k_max 18
_diffrn_reflns_limit_k_min 0
_diffrn_reflns_limit_l_max 25
_diffrn_reflns_limit_l_min 0
_diffrn_reflns_number 4928
_diffrn_reflns_point_group_measured_fraction_full 1.000
_diffrn_reflns_point_group_measured_fraction_max 0.970
_diffrn_reflns_theta_full 25.500
_diffrn_reflns_theta_max 28.287
_diffrn_reflns_theta_min 1.949
_diffrn_source 'fine-focus sealed tube'
_exptl_absorpt_coefficient_mu 3.603
_exptl_absorpt_correction_T_max 0.7457
_exptl_absorpt_correction_T_min 0.5785
_exptl_absorpt_correction_type multi-scan
_exptl_absorpt_process_details 'Bruker TWINABS 2012/1'
_exptl_crystal_colour green
_exptl_crystal_density_diffrn 1.569
_exptl_crystal_density_meas ?
_exptl_crystal_density_method not_measured
_exptl_crystal_description prism
_exptl_crystal_F_000 1976
_exptl_crystal_size_max 0.307
_exptl_crystal_size_mid 0.176
_exptl_crystal_size_min 0.137
_refine_diff_density_max 1.863
_refine_diff_density_min -1.891
_refine_diff_density_rms 0.127
_refine_ls_extinction_method none
_refine_ls_goodness_of_fit_ref 1.078
_refine_ls_hydrogen_treatment constr
_refine_ls_matrix_type full
_refine_ls_number_parameters 235
_refine_ls_number_reflns 4928
_refine_ls_number_restraints 0
_refine_ls_restrained_S_all 1.078
_refine_ls_R_factor_all 0.0369
_refine_ls_R_factor_gt 0.0316
_refine_ls_shift/su_max 0.002
_refine_ls_shift/su_mean 0.000
_refine_ls_structure_factor_coef Fsqd
_refine_ls_weighting_details 'w=1/[\s^2^(Fo^2^)+(0.0497P)^2^] where P=(Fo^2^+2Fc^2^)/3'
_refine_ls_weighting_scheme calc
_refine_ls_wR_factor_gt 0.0767
_refine_ls_wR_factor_ref 0.0790
_reflns_Friedel_coverage 0.000
_reflns_number_gt 4482
_reflns_number_total 4928
_reflns_threshold_expression 'I > 2\s(I)'
_cod_data_source_file c5dt04547a2.cif
_cod_data_source_block mef37
_cod_depositor_comments
;
The following automatic conversions were performed:

'_exptl_crystal_density_meas' value 'not_measured' was changed to '?'
- the value is perceived as not measured.

Automatic conversion script
Id: cif_fix_values 4268 2015-11-12 08:31:59Z antanas 

 Adding full bibliography for 7038699--7038708.cif.
;
_cod_database_code 7038706
_shelx_shelxl_version_number 2014/7
_shelx_space_group_comment
; 
The symmetry employed for this shelxl refinement is uniquely defined 
by the following loop, which should always be used as a source of 
symmetry information in preference to the above space-group names. 
They are only intended as comments. 
;
_shelx_estimated_absorpt_t_min 0.404
_shelx_estimated_absorpt_t_max 0.638

loop_
_space_group_symop_operation_xyz
'x, y, z'
'-x, y, -z+1/2'
'x+1/2, y+1/2, z'
'-x+1/2, y+1/2, -z+1/2'
'-x, -y, -z'
'x, -y, z-1/2'
'-x+1/2, -y+1/2, -z'
'x+1/2, -y+1/2, z-1/2'

loop_
_atom_site_label
_atom_site_type_symbol
_atom_site_fract_x
_atom_site_fract_y
_atom_site_fract_z
_atom_site_U_iso_or_equiv
_atom_site_adp_type
_atom_site_occupancy
_atom_site_site_symmetry_order
_atom_site_calc_flag
_atom_site_refinement_flags_posn
_atom_site_refinement_flags_adp
Dy1 Dy 0.04242(2) 0.76058(2) 0.14252(2) 0.01881(7) Uani 1 1 d . .
O1 O 0.19926(18) 0.7851(2) 0.19118(15) 0.0264(6) Uani 1 1 d . .
N1 N -0.0382(2) 0.7654(2) 0.23357(18) 0.0210(7) Uani 1 1 d . .
C1 C -0.0721(3) 0.8739(3) 0.0629(2) 0.0244(9) Uani 1 1 d . .
C2 C -0.0290(3) 0.9346(3) 0.1181(2) 0.0244(9) Uani 1 1 d . .
C3 C 0.0574(3) 0.9482(3) 0.1081(2) 0.0251(9) Uani 1 1 d . .
C4 C 0.0681(3) 0.8957(3) 0.0466(2) 0.0269(9) Uani 1 1 d . .
C5 C -0.0116(3) 0.8510(3) 0.0192(2) 0.0288(9) Uani 1 1 d . .
H5A H -0.0229 0.8117 -0.0221 0.035 Uiso 1 1 calc R U
C6 C -0.1657(3) 0.8468(3) 0.0505(2) 0.0318(10) Uani 1 1 d . .
H6A H -0.2003 0.9013 0.0598 0.048 Uiso 1 1 calc R U
H6B H -0.1736 0.7953 0.0831 0.048 Uiso 1 1 calc R U
H6C H -0.1847 0.8262 0.0007 0.048 Uiso 1 1 calc R U
C7 C -0.0728(3) 0.9828(3) 0.1718(2) 0.0292(9) Uani 1 1 d . .
H7A H -0.1339 0.9935 0.1505 0.044 Uiso 1 1 calc R U
H7B H -0.0444 1.0433 0.1855 0.044 Uiso 1 1 calc R U
H7C H -0.0686 0.9430 0.2146 0.044 Uiso 1 1 calc R U
C8 C 0.1227(3) 1.0154(3) 0.1489(2) 0.0344(10) Uani 1 1 d . .
H8A H 0.0942 1.0571 0.1783 0.052 Uiso 1 1 calc R U
H8B H 0.1480 1.0532 0.1150 0.052 Uiso 1 1 calc R U
H8C H 0.1686 0.9798 0.1801 0.052 Uiso 1 1 calc R U
C9 C 0.1433(3) 0.9011(3) 0.0077(3) 0.0368(11) Uani 1 1 d . .
H9A H 0.1876 0.9437 0.0336 0.055 Uiso 1 1 calc R U
H9B H 0.1228 0.9249 -0.0411 0.055 Uiso 1 1 calc R U
H9C H 0.1682 0.8381 0.0054 0.055 Uiso 1 1 calc R U
C10 C 0.1069(3) 0.5888(3) 0.1240(2) 0.0251(9) Uani 1 1 d . .
C11 C 0.0681(3) 0.6186(3) 0.0538(2) 0.0256(9) Uani 1 1 d . .
C12 C -0.0225(3) 0.6202(3) 0.0490(2) 0.0248(9) Uani 1 1 d . .
C13 C -0.0408(3) 0.5948(3) 0.1164(2) 0.0251(9) Uani 1 1 d . .
C14 C 0.0400(3) 0.5753(3) 0.1630(2) 0.0251(9) Uani 1 1 d . .
H14A H 0.0476 0.5564 0.2119 0.030 Uiso 1 1 calc R U
C15 C 0.2007(3) 0.5638(3) 0.1505(3) 0.0335(10) Uani 1 1 d . .
H15A H 0.2369 0.6005 0.1239 0.050 Uiso 1 1 calc R U
H15B H 0.2091 0.4964 0.1428 0.050 Uiso 1 1 calc R U
H15C H 0.2171 0.5782 0.2018 0.050 Uiso 1 1 calc R U
C16 C 0.1127(3) 0.6313(3) -0.0089(2) 0.0353(10) Uani 1 1 d . .
H16A H 0.0900 0.6877 -0.0360 0.053 Uiso 1 1 calc R U
H16B H 0.1021 0.5760 -0.0403 0.053 Uiso 1 1 calc R U
H16C H 0.1752 0.6386 0.0088 0.053 Uiso 1 1 calc R U
C17 C -0.0882(3) 0.6299(3) -0.0200(2) 0.0334(10) Uani 1 1 d . .
H17A H -0.0633 0.6669 -0.0546 0.050 Uiso 1 1 calc R U
H17B H -0.1399 0.6619 -0.0103 0.050 Uiso 1 1 calc R U
H17C H -0.1042 0.5673 -0.0399 0.050 Uiso 1 1 calc R U
C18 C -0.1295(3) 0.5826(3) 0.1346(3) 0.0332(10) Uani 1 1 d . .
H18A H -0.1309 0.6136 0.1805 0.050 Uiso 1 1 calc R U
H18B H -0.1419 0.5154 0.1383 0.050 Uiso 1 1 calc R U
H18C H -0.1733 0.6110 0.0967 0.050 Uiso 1 1 calc R U
C19 C 0.2369(3) 0.7893(4) 0.2671(2) 0.0391(11) Uani 1 1 d . .
H19A H 0.2269 0.7293 0.2908 0.047 Uiso 1 1 calc R U
H19B H 0.2103 0.8410 0.2903 0.047 Uiso 1 1 calc R U
C20 C 0.3323(4) 0.8063(4) 0.2737(3) 0.0484(13) Uani 1 1 d . .
H20A H 0.3661 0.7696 0.3140 0.058 Uiso 1 1 calc R U
H20B H 0.3463 0.8740 0.2815 0.058 Uiso 1 1 calc R U
C21 C 0.3508(3) 0.7732(4) 0.2023(3) 0.0399(11) Uani 1 1 d . .
H21A H 0.4013 0.8064 0.1900 0.048 Uiso 1 1 calc R U
H21B H 0.3613 0.7044 0.2024 0.048 Uiso 1 1 calc R U
C22 C 0.2680(3) 0.7991(3) 0.1510(2) 0.0322(10) Uani 1 1 d . .
H22A H 0.2698 0.8655 0.1355 0.039 Uiso 1 1 calc R U
H22B H 0.2592 0.7581 0.1080 0.039 Uiso 1 1 calc R U

loop_
_atom_site_aniso_label
_atom_site_aniso_U_11
_atom_site_aniso_U_22
_atom_site_aniso_U_33
_atom_site_aniso_U_23
_atom_site_aniso_U_13
_atom_site_aniso_U_12
Dy1 0.01690(10) 0.01732(10) 0.02274(10) 0.00077(7) 0.00517(7) 0.00098(6)
O1 0.0200(15) 0.0294(15) 0.0307(15) 0.0003(12) 0.0069(12) -0.0011(12)
N1 0.0189(16) 0.0180(16) 0.0270(17) -0.0008(12) 0.0063(13) 0.0006(12)
C1 0.023(2) 0.0222(19) 0.027(2) 0.0072(16) 0.0010(16) 0.0024(16)
C2 0.025(2) 0.0208(19) 0.027(2) 0.0045(15) 0.0047(17) 0.0052(16)
C3 0.024(2) 0.0189(19) 0.033(2) 0.0093(16) 0.0069(18) 0.0023(15)
C4 0.027(2) 0.024(2) 0.031(2) 0.0083(17) 0.0073(18) 0.0034(17)
C5 0.034(3) 0.024(2) 0.028(2) 0.0058(16) 0.0041(19) 0.0049(18)
C6 0.025(2) 0.032(2) 0.037(2) 0.0013(19) 0.0032(19) -0.0012(18)
C7 0.025(2) 0.027(2) 0.036(2) -0.0011(17) 0.0071(19) 0.0044(18)
C8 0.033(3) 0.025(2) 0.046(3) 0.0059(19) 0.010(2) -0.0044(18)
C9 0.034(3) 0.038(3) 0.043(3) 0.012(2) 0.017(2) 0.006(2)
C10 0.025(2) 0.0192(19) 0.031(2) -0.0055(16) 0.0048(17) -0.0007(16)
C11 0.027(2) 0.023(2) 0.028(2) -0.0054(16) 0.0099(18) 0.0021(16)
C12 0.026(2) 0.0196(19) 0.028(2) -0.0027(15) 0.0033(17) 0.0006(16)
C13 0.022(2) 0.0198(19) 0.033(2) -0.0035(16) 0.0060(17) -0.0021(16)
C14 0.030(2) 0.0171(18) 0.028(2) -0.0015(14) 0.0070(18) 0.0005(16)
C15 0.027(2) 0.024(2) 0.048(3) -0.0018(19) 0.003(2) 0.0073(17)
C16 0.043(3) 0.029(2) 0.039(3) -0.0022(19) 0.021(2) 0.000(2)
C17 0.029(3) 0.032(2) 0.036(2) -0.0050(19) -0.0016(19) -0.0020(19)
C18 0.026(2) 0.032(2) 0.044(3) -0.002(2) 0.013(2) -0.0032(18)
C19 0.030(3) 0.057(3) 0.028(2) 0.000(2) 0.000(2) -0.010(2)
C20 0.032(3) 0.063(4) 0.048(3) -0.015(3) 0.001(2) -0.004(3)
C21 0.023(2) 0.047(3) 0.050(3) -0.004(2) 0.010(2) -0.004(2)
C22 0.024(2) 0.039(3) 0.036(2) 0.0060(19) 0.0091(19) -0.0005(18)

loop_
_atom_type_symbol
_atom_type_description
_atom_type_scat_dispersion_real
_atom_type_scat_dispersion_imag
_atom_type_scat_source
C C 0.0033 0.0016 'International Tables Vol C Tables 4.2.6.8 and 6.1.1.4'
H H 0.0000 0.0000 'International Tables Vol C Tables 4.2.6.8 and 6.1.1.4'
N N 0.0061 0.0033 'International Tables Vol C Tables 4.2.6.8 and 6.1.1.4'
O O 0.0106 0.0060 'International Tables Vol C Tables 4.2.6.8 and 6.1.1.4'
Dy Dy -0.1892 4.4098 'International Tables Vol C Tables 4.2.6.8 and 6.1.1.4'

loop_
_geom_angle_atom_site_label_1
_geom_angle_atom_site_label_2
_geom_angle_atom_site_label_3
_geom_angle
_geom_angle_site_symmetry_1
_geom_angle_site_symmetry_3
Cnt1 Dy1 O1 102.9 . .
Cnt1 Dy1 N1 105.8 . .
Cnt1 Dy1 N1 118.7 . 2
Cnt2 Dy1 O1 105.2 . .
Cnt2 Dy1 N1 104.4 . .
Cnt2 Dy1 N1 109.5 . 2
Cnt1 Dy1 Cnt2 127.0 . .
N1 Dy1 N1 30.66(16) . 2
N1 Dy1 O1 111.38(11) . .
N1 Dy1 O1 81.05(11) 2 .
N1 Dy1 C1 89.81(12) . .
N1 Dy1 C1 113.62(12) 2 .
O1 Dy1 C1 129.89(11) . .
N1 Dy1 C5 120.68(13) . .
N1 Dy1 C5 142.64(12) 2 .
O1 Dy1 C5 112.56(12) . .
C1 Dy1 C5 30.93(13) . .
N1 Dy1 C14 84.00(11) . .
N1 Dy1 C14 83.06(11) 2 .
O1 Dy1 C14 97.19(12) . .
C1 Dy1 C14 130.88(13) . .
C5 Dy1 C14 126.48(13) . .
N1 Dy1 C10 113.33(12) . .
N1 Dy1 C10 103.87(12) 2 .
O1 Dy1 C10 78.62(11) . .
C1 Dy1 C10 134.92(13) . .
C5 Dy1 C10 112.75(13) . .
C14 Dy1 C10 30.60(12) . .
N1 Dy1 C13 81.18(11) . .
N1 Dy1 C13 95.83(12) 2 .
O1 Dy1 C13 127.10(11) . .
C1 Dy1 C13 99.93(13) . .
C5 Dy1 C13 101.47(13) . .
C14 Dy1 C13 30.97(12) . .
C10 Dy1 C13 50.67(13) . .
N1 Dy1 C11 130.55(12) . .
N1 Dy1 C11 132.53(12) 2 .
O1 Dy1 C11 94.46(12) . .
C1 Dy1 C11 105.31(13) . .
C5 Dy1 C11 82.69(13) . .
C14 Dy1 C11 50.40(12) . .
C10 Dy1 C11 30.47(12) . .
C13 Dy1 C11 50.25(13) . .
N1 Dy1 C2 80.42(11) . .
N1 Dy1 C2 93.04(11) 2 .
O1 Dy1 C2 106.50(11) . .
C1 Dy1 C2 30.68(12) . .
C5 Dy1 C2 50.22(13) . .
C14 Dy1 C2 155.12(13) . .
C10 Dy1 C2 162.96(13) . .
C13 Dy1 C2 126.39(13) . .
C11 Dy1 C2 132.69(13) . .
N1 Dy1 C4 130.21(12) . .
N1 Dy1 C4 132.78(12) 2 .
O1 Dy1 C4 83.34(12) . .
C1 Dy1 C4 50.74(13) . .
C5 Dy1 C4 30.35(13) . .
C14 Dy1 C4 143.22(13) . .
C10 Dy1 C4 116.21(13) . .
C13 Dy1 C4 128.44(13) . .
C11 Dy1 C4 92.82(14) . .
C2 Dy1 C4 49.96(13) . .
N1 Dy1 C12 108.25(12) . .
N1 Dy1 C12 125.96(12) 2 .
O1 Dy1 C12 124.22(11) . .
C1 Dy1 C12 86.90(13) . .
C5 Dy1 C12 76.43(13) . .
C14 Dy1 C12 50.15(12) . .
C10 Dy1 C12 49.97(12) . .
C13 Dy1 C12 30.14(12) . .
C11 Dy1 C12 30.08(13) . .
C2 Dy1 C12 117.57(12) . .
C4 Dy1 C12 99.51(13) . .
N1 Dy1 C3 103.33(11) . .
N1 Dy1 C3 103.14(12) 2 .
O1 Dy1 C3 80.14(11) . .
C1 Dy1 C3 50.34(13) . .
C5 Dy1 C3 49.78(13) . .
C14 Dy1 C3 172.67(12) . .
C10 Dy1 C3 142.28(13) . .
C13 Dy1 C3 149.30(13) . .
C11 Dy1 C3 122.75(12) . .
C2 Dy1 C3 30.06(12) . .
C4 Dy1 C3 30.01(12) . .
C12 Dy1 C3 126.04(12) . .
C19 O1 C22 108.3(3) . .
C19 O1 Dy1 124.0(3) . .
C22 O1 Dy1 127.7(2) . .
N1 N1 Dy1 76.0(3) 2 .
N1 N1 Dy1 73.3(3) 2 2
Dy1 N1 Dy1 149.15(16) . 2
C5 C1 C2 106.9(4) . .
C5 C1 C6 127.1(4) . .
C2 C1 C6 125.8(4) . .
C5 C1 Dy1 74.6(2) . .
C2 C1 Dy1 77.0(2) . .
C6 C1 Dy1 118.2(3) . .
C3 C2 C1 108.4(4) . .
C3 C2 C7 127.3(4) . .
C1 C2 C7 124.0(4) . .
C3 C2 Dy1 76.8(2) . .
C1 C2 Dy1 72.4(2) . .
C7 C2 Dy1 121.9(3) . .
C2 C3 C4 107.9(4) . .
C2 C3 C8 126.4(4) . .
C4 C3 C8 125.3(4) . .
C2 C3 Dy1 73.1(2) . .
C4 C3 Dy1 73.6(2) . .
C8 C3 Dy1 124.9(3) . .
C5 C4 C3 107.4(4) . .
C5 C4 C9 124.4(4) . .
C3 C4 C9 127.0(4) . .
C5 C4 Dy1 72.2(2) . .
C3 C4 Dy1 76.4(2) . .
C9 C4 Dy1 126.3(3) . .
C4 C5 C1 109.3(4) . .
C4 C5 Dy1 77.5(2) . .
C1 C5 Dy1 74.4(2) . .
C14 C10 C11 107.7(4) . .
C14 C10 C15 125.1(4) . .
C11 C10 C15 126.8(4) . .
C14 C10 Dy1 73.5(2) . .
C11 C10 Dy1 75.4(2) . .
C15 C10 Dy1 122.7(3) . .
C12 C11 C10 108.1(4) . .
C12 C11 C16 124.7(4) . .
C10 C11 C16 126.5(4) . .
C12 C11 Dy1 75.9(2) . .
C10 C11 Dy1 74.2(2) . .
C16 C11 Dy1 123.5(3) . .
C13 C12 C11 108.7(4) . .
C13 C12 C17 125.6(4) . .
C11 C12 C17 124.8(4) . .
C13 C12 Dy1 73.4(2) . .
C11 C12 Dy1 74.0(2) . .
C17 C12 Dy1 127.2(3) . .
C12 C13 C14 107.2(4) . .
C12 C13 C18 126.7(4) . .
C14 C13 C18 125.9(4) . .
C12 C13 Dy1 76.4(2) . .
C14 C13 Dy1 73.3(2) . .
C18 C13 Dy1 119.7(3) . .
C10 C14 C13 108.3(4) . .
C10 C14 Dy1 75.9(2) . .
C13 C14 Dy1 75.7(2) . .
O1 C19 C20 107.4(4) . .
C19 C20 C21 103.7(4) . .
C22 C21 C20 102.0(4) . .
O1 C22 C21 105.4(4) . .

loop_
_geom_bond_atom_site_label_1
_geom_bond_atom_site_label_2
_geom_bond_distance
_geom_bond_site_symmetry_2
Dy1 Cnt1 2.421 .
Dy1 Cnt2 2.412 .
Dy1 N1 2.335(3) .
Dy1 N1 2.366(3) 2
Dy1 O1 2.486(3) .
Dy1 C1 2.657(4) .
Dy1 C5 2.659(4) .
Dy1 C14 2.660(4) .
Dy1 C10 2.690(4) .
Dy1 C13 2.692(4) .
Dy1 C11 2.706(4) .
Dy1 C2 2.716(4) .
Dy1 C4 2.728(4) .
Dy1 C12 2.730(4) .
Dy1 C3 2.763(4) .
O1 C19 1.448(5) .
O1 C22 1.454(5) .
N1 N1 1.243(7) 2
N1 Dy1 2.366(3) 2
C1 C5 1.417(6) .
C1 C2 1.422(6) .
C1 C6 1.496(6) .
C2 C3 1.422(6) .
C2 C7 1.502(5) .
C3 C4 1.422(6) .
C3 C8 1.503(6) .
C4 C5 1.412(6) .
C4 C9 1.514(6) .
C10 C14 1.412(6) .
C10 C11 1.418(6) .
C10 C15 1.506(6) .
C11 C12 1.411(6) .
C11 C16 1.505(6) .
C12 C13 1.410(6) .
C12 C17 1.509(6) .
C13 C14 1.429(6) .
C13 C18 1.512(6) .
C19 C20 1.502(7) .
C20 C21 1.516(7) .
C21 C22 1.511(6) .
